data_7716135
loop_
_publ_author_name
'Kuppusamy, Senthil Kumar'
'Mizuno, Asato'
'K&#xe4;mmerer, Lea'
'Salamon, Soma'
'Heinrich, Beno&#xee;t'
'Bailly, Corinne'
'&#x160;alitro&#x161;, Ivan'
'Wende, Heiko'
'Ruben, Mario'

_publ_section_title
;
 Lattice solvent- and substituent-dependent spin-crossover in isomeric
 iron(II) complexes.
;
_journal_issue 26
_journal_name_full 'Dalton transactions (Cambridge, England : 2003)'
_journal_page_first 10851
_journal_page_last 10865
_journal_paper_doi 10.1039/d4dt00429a
_journal_volume 53
_journal_year 2024
_chemical_formula_moiety 'C28 H26 Fe N10 O4, 2(B F4), C2 H3 N'
_chemical_formula_sum 'C30 H29 B2 F8 Fe N11 O4'
_chemical_formula_weight 837.11
_space_group_crystal_system monoclinic
_space_group_IT_number 14
_space_group_name_Hall '-P 2ybc'
_space_group_name_H-M_alt 'P 1 21/c 1'
_atom_sites_solution_hydrogens geom
_atom_sites_solution_primary direct
_atom_sites_solution_secondary difmap
_audit_creation_method SHELXL-2013
_audit_update_record
;
2017-07-06 deposited with the CCDC.	2024-05-15 downloaded from the CCDC.
;
_cell_angle_alpha 90
_cell_angle_beta 119.5080(10)
_cell_angle_gamma 90
_cell_formula_units_Z 4
_cell_length_a 10.6227(2)
_cell_length_b 23.8289(5)
_cell_length_c 16.4258(3)
_cell_measurement_reflns_used 8163
_cell_measurement_temperature 173(2)
_cell_measurement_theta_max 66.71
_cell_measurement_theta_min 3.61
_cell_volume 3618.49(13)
_computing_cell_refinement 'Bruker SAINT'
_computing_data_collection 'Bruker APEX2'
_computing_data_reduction 'Bruker SAINT'
_computing_molecular_graphics 'Mercury (Macrae et al., 2008)'
_computing_publication_material 'SHELXL-2013 (Sheldrick, 2013)'
_computing_structure_refinement 'SHELXL-2013 (Sheldrick, 2013)'
_computing_structure_solution 'SHELXS-2013 (Sheldrick, 2013)'
_diffrn_ambient_temperature 173(2)
_diffrn_measured_fraction_theta_full 0.968
_diffrn_measured_fraction_theta_max 0.987
_diffrn_measurement_device_type 'Bruker APEX-II CCD'
_diffrn_measurement_method '\f and \w scans'
_diffrn_radiation_monochromator mirror
_diffrn_radiation_type CuK\a
_diffrn_radiation_wavelength 1.54178
_diffrn_reflns_av_R_equivalents 0.0625
_diffrn_reflns_av_unetI/netI 0.0423
_diffrn_reflns_Laue_measured_fraction_full 0.968
_diffrn_reflns_Laue_measured_fraction_max 0.987
_diffrn_reflns_limit_h_max 12
_diffrn_reflns_limit_h_min -11
_diffrn_reflns_limit_k_max 27
_diffrn_reflns_limit_k_min -28
_diffrn_reflns_limit_l_max 18
_diffrn_reflns_limit_l_min -19
_diffrn_reflns_number 35870
_diffrn_reflns_point_group_measured_fraction_full 0.968
_diffrn_reflns_point_group_measured_fraction_max 0.987
_diffrn_reflns_theta_full 67.679
_diffrn_reflns_theta_max 66.789
_diffrn_reflns_theta_min 3.605
_diffrn_source 'Cu-ImuS microfocus tube'
_exptl_absorpt_coefficient_mu 4.190
_exptl_absorpt_correction_T_max 0.7528
_exptl_absorpt_correction_T_min 0.4711
_exptl_absorpt_correction_type multi-scan
_exptl_absorpt_process_details sadabs
_exptl_crystal_colour red
_exptl_crystal_density_diffrn 1.537
_exptl_crystal_description plate
_exptl_crystal_F_000 1704
_exptl_crystal_size_max 0.250
_exptl_crystal_size_mid 0.100
_exptl_crystal_size_min 0.040
_refine_diff_density_max 0.893
_refine_diff_density_min -0.662
_refine_diff_density_rms 0.067
_refine_ls_extinction_method none
_refine_ls_goodness_of_fit_ref 1.035
_refine_ls_hydrogen_treatment constr
_refine_ls_matrix_type full
_refine_ls_number_parameters 520
_refine_ls_number_reflns 6342
_refine_ls_number_restraints 2
_refine_ls_restrained_S_all 1.036
_refine_ls_R_factor_all 0.0751
_refine_ls_R_factor_gt 0.0573
_refine_ls_shift/su_max 0.001
_refine_ls_shift/su_mean 0.000
_refine_ls_structure_factor_coef Fsqd
_refine_ls_weighting_details 'w=1/[\s^2^(Fo^2^)+(0.0642P)^2^+6.1915P] where P=(Fo^2^+2Fc^2^)/3'
_refine_ls_weighting_scheme calc
_refine_ls_wR_factor_gt 0.1388
_refine_ls_wR_factor_ref 0.1496
_reflns_Friedel_coverage 0.000
_reflns_number_gt 5023
_reflns_number_total 6342
_reflns_threshold_expression 'I > 2\s(I)'
_cod_data_source_file d4dt00429a2.cif
_cod_data_source_block ldskk170703
_cod_depositor_comments 'Adding full bibliography for 7716135--7716142.cif.'
_cod_original_sg_symbol_H-M 'P 21/c'
_cod_database_code 7716135
_shelx_space_group_comment
;
The symmetry employed for this shelxl refinement is uniquely defined
by the following loop, which should always be used as a source of
symmetry information in preference to the above space-group names.
They are only intended as comments.
;
_shelx_estimated_absorpt_t_min 0.421
_shelx_estimated_absorpt_t_max 0.850
_shelxl_version_number 2013-4

loop_
_space_group_symop_operation_xyz
'x, y, z'
'-x, y+1/2, -z+1/2'
'-x, -y, -z'
'x, -y-1/2, z-1/2'

loop_
_atom_site_label
_atom_site_type_symbol
_atom_site_fract_x
_atom_site_fract_y
_atom_site_fract_z
_atom_site_U_iso_or_equiv
_atom_site_adp_type
_atom_site_occupancy
_atom_site_site_symmetry_order
_atom_site_calc_flag
_atom_site_refinement_flags_posn
_atom_site_refinement_flags_adp
_atom_site_refinement_flags_occupancy
_atom_site_disorder_assembly
_atom_site_disorder_group
C1 C 0.6081(4) 0.91200(15) 0.1455(3) 0.0353(9) Uani 1 1 d . . . . .
H1 H 0.5127 0.9106 0.0937 0.042 Uiso 1 1 calc R U . . .
C2 C 0.7162(4) 0.94881(16) 0.1534(3) 0.0406(9) Uani 1 1 d . . . . .
H2 H 0.7079 0.9764 0.1092 0.049 Uiso 1 1 calc R U . . .
C3 C 0.8352(4) 0.93728(15) 0.2368(3) 0.0372(9) Uani 1 1 d . . . . .
H3 H 0.9265 0.9554 0.2625 0.045 Uiso 1 1 calc R U . . .
C4 C 0.8753(4) 0.86692(14) 0.3622(2) 0.0266(7) Uani 1 1 d . . . . .
C5 C 1.0131(4) 0.87905(15) 0.4320(2) 0.0291(8) Uani 1 1 d . . . . .
H5 H 1.0686 0.9081 0.4255 0.035 Uiso 1 1 calc R U . . .
C6 C 1.0671(4) 0.84658(14) 0.5126(2) 0.0279(8) Uani 1 1 d . . . . .
C7 C 0.9839(4) 0.80464(14) 0.5225(2) 0.0265(7) Uani 1 1 d . . . . .
H7 H 1.0204 0.7827 0.5778 0.032 Uiso 1 1 calc R U . . .
C8 C 0.8471(4) 0.79652(13) 0.4489(2) 0.0242(7) Uani 1 1 d . . . . .
C9 C 0.7465(4) 0.71749(14) 0.5027(3) 0.0322(8) Uani 1 1 d . . . . .
H9 H 0.8264 0.7081 0.5619 0.039 Uiso 1 1 calc R U . . .
C10 C 0.6143(4) 0.69200(16) 0.4596(3) 0.0373(9) Uani 1 1 d . . . . .
H10 H 0.5841 0.6613 0.4828 0.045 Uiso 1 1 calc R U . . .
C11 C 0.5317(4) 0.72018(15) 0.3743(3) 0.0331(8) Uani 1 1 d . . . . .
H11 H 0.4343 0.7114 0.3298 0.040 Uiso 1 1 calc R U . . .
C12 C 1.2158(4) 0.85689(16) 0.5932(3) 0.0327(8) Uani 1 1 d . . . . .
C13 C 1.4102(4) 0.9228(2) 0.6531(3) 0.0553(12) Uani 1 1 d . . . . .
H13A H 1.4709 0.9387 0.6285 0.066 Uiso 1 1 calc R U . . .
H13B H 1.4644 0.8919 0.6967 0.066 Uiso 1 1 calc R U . . .
C14 C 1.3757(7) 0.9667(3) 0.7026(5) 0.093(2) Uani 1 1 d . . . . .
H14A H 1.4656 0.9815 0.7545 0.139 Uiso 1 1 calc R U . . .
H14B H 1.3161 0.9506 0.7271 0.139 Uiso 1 1 calc R U . . .
H14C H 1.3225 0.9972 0.6591 0.139 Uiso 1 1 calc R U . . .
C15 C 0.6751(4) 0.72206(15) 0.1812(3) 0.0344(8) Uani 1 1 d . . . . .
H15 H 0.7736 0.7150 0.2254 0.041 Uiso 1 1 calc R U . . .
C16 C 0.5936(5) 0.69138(16) 0.0980(3) 0.0394(9) Uani 1 1 d . . . . .
H16 H 0.6259 0.6604 0.0769 0.047 Uiso 1 1 calc R U . . .
C17 C 0.4603(4) 0.71484(15) 0.0543(3) 0.0330(8) Uani 1 1 d . . . . .
H17 H 0.3812 0.7036 -0.0040 0.040 Uiso 1 1 calc R U . . .
C18 C 0.3515(4) 0.79265(13) 0.1045(2) 0.0253(7) Uani 1 1 d . . . . .
C19 C 0.2140(4) 0.79942(14) 0.0304(2) 0.0268(7) Uani 1 1 d . . . . .
H19 H 0.1792 0.7772 -0.0245 0.032 Uiso 1 1 calc R U . . .
C20 C 0.1275(4) 0.84034(14) 0.0395(2) 0.0282(7) Uani 1 1 d . . . . .
C21 C 0.1766(4) 0.87129(14) 0.1212(2) 0.0281(7) Uani 1 1 d . . . . .
H21 H 0.1175 0.8988 0.1279 0.034 Uiso 1 1 calc R U . . .
C22 C 0.3151(4) 0.86036(14) 0.1922(2) 0.0254(7) Uani 1 1 d . . . . .
C23 C 0.3412(4) 0.92361(15) 0.3233(3) 0.0348(8) Uani 1 1 d . . . . .
H23 H 0.2464 0.9383 0.2997 0.042 Uiso 1 1 calc R U . . .
C24 C 0.4579(4) 0.93437(16) 0.4082(3) 0.0380(9) Uani 1 1 d . . . . .
H24 H 0.4610 0.9582 0.4555 0.046 Uiso 1 1 calc R U . . .
C25 C 0.5726(4) 0.90337(15) 0.4121(2) 0.0326(8) Uani 1 1 d . . . . .
H25 H 0.6681 0.9030 0.4639 0.039 Uiso 1 1 calc R U . . .
C26 C -0.0174(4) 0.85212(16) -0.0432(3) 0.0335(8) Uani 1 1 d . . . . .
C27 C -0.2028(5) 0.92078(19) -0.1148(3) 0.0563(12) Uani 1 1 d D . . . .
H27A H -0.2800 0.8923 -0.1336 0.068 Uiso 0.5 1 calc R U P A 1
H27B H -0.1888 0.9291 -0.1689 0.068 Uiso 0.5 1 calc R U P A 1
H27C H -0.2872 0.9047 -0.1129 0.068 Uiso 0.5 1 calc R U P B 2
H27D H -0.2072 0.9093 -0.1741 0.068 Uiso 0.5 1 calc R U P B 2
C28 C -0.2409(18) 0.9751(6) -0.0788(12) 0.074(4) Uani 0.5 1 d D . P C 1
H28A H -0.2616 0.9654 -0.0286 0.112 Uiso 0.5 1 calc R U P C 1
H28B H -0.3261 0.9928 -0.1303 0.112 Uiso 0.5 1 calc R U P C 1
H28C H -0.1590 1.0011 -0.0548 0.112 Uiso 0.5 1 calc R U P C 1
C28B C -0.2027(18) 0.9828(5) -0.1078(12) 0.074(4) Uani 0.5 1 d D . P C 2
H28D H -0.2025 0.9934 -0.0501 0.112 Uiso 0.5 1 calc R U P C 2
H28E H -0.2893 0.9980 -0.1618 0.112 Uiso 0.5 1 calc R U P C 2
H28F H -0.1162 0.9979 -0.1069 0.112 Uiso 0.5 1 calc R U P C 2
C29 C 0.8711(5) 0.1442(2) 0.2072(3) 0.0495(11) Uani 1 1 d . . . . .
H29A H 0.9474 0.1571 0.1945 0.074 Uiso 1 1 calc R U . . .
H29B H 0.9134 0.1201 0.2627 0.074 Uiso 1 1 calc R U . . .
H29C H 0.8251 0.1768 0.2183 0.074 Uiso 1 1 calc R U . . .
C30 C 0.7653(6) 0.1133(2) 0.1286(4) 0.0570(12) Uani 1 1 d . . . . .
N1 N 0.6576(3) 0.87924(12) 0.2206(2) 0.0282(6) Uani 1 1 d . . . . .
N2 N 0.7988(3) 0.89501(12) 0.2764(2) 0.0298(7) Uani 1 1 d . . . . .
N3 N 0.7951(3) 0.82628(11) 0.37005(19) 0.0251(6) Uani 1 1 d . . . . .
N4 N 0.7417(3) 0.75895(11) 0.44438(19) 0.0261(6) Uani 1 1 d . . . . .
N5 N 0.6085(3) 0.76059(11) 0.36445(19) 0.0260(6) Uani 1 1 d . . . . .
N6 N 0.5953(3) 0.76206(12) 0.1891(2) 0.0288(6) Uani 1 1 d . . . . .
N7 N 0.4607(3) 0.75753(11) 0.10940(19) 0.0278(6) Uani 1 1 d . . . . .
N8 N 0.4008(3) 0.82256(11) 0.18408(19) 0.0238(6) Uani 1 1 d . . . . .
N9 N 0.3865(3) 0.88776(12) 0.27873(19) 0.0271(6) Uani 1 1 d . . . . .
N10 N 0.5300(3) 0.87471(11) 0.33409(19) 0.0266(6) Uani 1 1 d . . . . .
N11 N 0.6815(6) 0.0893(2) 0.0657(4) 0.102(2) Uani 1 1 d . . . . .
O1 O 1.2721(3) 0.82809(12) 0.66201(19) 0.0436(7) Uani 1 1 d . . . . .
O2 O 1.2755(3) 0.90170(12) 0.5767(2) 0.0469(7) Uani 1 1 d . . . . .
O3 O -0.0783(3) 0.82124(12) -0.10909(18) 0.0436(7) Uani 1 1 d . . . . .
O4 O -0.0679(3) 0.90148(11) -0.03464(19) 0.0444(7) Uani 1 1 d . . . . .
B1 B 0.0916(4) 0.79781(18) 0.2760(3) 0.0295(9) Uani 1 1 d . . . . .
B2 B 0.8373(5) 0.54218(19) 0.1388(3) 0.0426(11) Uani 1 1 d . . . . .
F1 F 0.0297(6) 0.77089(18) 0.1939(3) 0.0739(12) Uani 0.65 1 d . . P D 1
F2 F 0.2387(4) 0.78786(18) 0.3194(4) 0.0726(12) Uani 0.65 1 d . . P D 1
F3 F 0.0435(6) 0.77585(16) 0.3344(3) 0.0670(11) Uani 0.65 1 d . . P D 1
F1B F -0.0450(10) 0.7769(3) 0.2495(5) 0.0739(12) Uani 0.35 1 d . . P D 2
F2B F 0.1368(9) 0.7734(3) 0.2171(7) 0.0726(12) Uani 0.35 1 d . . P D 2
F3B F 0.1782(11) 0.7852(3) 0.3627(6) 0.0670(11) Uani 0.35 1 d . . P D 2
F4 F 0.0689(3) 0.85453(9) 0.26234(18) 0.0526(6) Uani 1 1 d . . . . .
F5 F 0.8838(3) 0.58518(13) 0.1064(2) 0.0853(11) Uani 1 1 d . . . . .
F6 F 0.9296(3) 0.53064(13) 0.23181(18) 0.0663(8) Uani 1 1 d . . . . .
F7 F 0.7046(3) 0.55757(12) 0.1298(2) 0.0736(8) Uani 1 1 d . . . . .
F8 F 0.8144(4) 0.49444(12) 0.0873(2) 0.0781(9) Uani 1 1 d . . . . .
Fe1 Fe 0.59786(5) 0.81949(2) 0.27656(4) 0.02354(16) Uani 1 1 d . . . . .

loop_
_atom_site_aniso_label
_atom_site_aniso_U_11
_atom_site_aniso_U_22
_atom_site_aniso_U_33
_atom_site_aniso_U_23
_atom_site_aniso_U_13
_atom_site_aniso_U_12
C1 0.039(2) 0.033(2) 0.026(2) 0.0069(16) 0.0100(17) 0.0050(16)
C2 0.048(2) 0.035(2) 0.035(2) 0.0142(17) 0.017(2) 0.0045(18)
C3 0.041(2) 0.032(2) 0.040(2) 0.0073(17) 0.021(2) -0.0029(16)
C4 0.0265(18) 0.0276(17) 0.0237(18) 0.0032(14) 0.0107(16) 0.0020(14)
C5 0.0266(18) 0.0307(19) 0.0292(19) 0.0012(15) 0.0131(16) -0.0010(14)
C6 0.0236(18) 0.0310(19) 0.0273(19) -0.0014(15) 0.0110(16) 0.0045(14)
C7 0.0275(18) 0.0288(18) 0.0194(17) 0.0018(14) 0.0086(15) 0.0053(14)
C8 0.0268(18) 0.0215(16) 0.0241(18) 0.0003(14) 0.0125(15) 0.0041(13)
C9 0.042(2) 0.0297(19) 0.0286(19) 0.0063(16) 0.0198(18) 0.0031(16)
C10 0.046(2) 0.0293(19) 0.042(2) 0.0044(17) 0.025(2) -0.0027(17)
C11 0.036(2) 0.0285(19) 0.037(2) -0.0037(16) 0.0195(18) -0.0052(16)
C12 0.0268(19) 0.039(2) 0.030(2) -0.0040(17) 0.0119(17) 0.0021(16)
C13 0.029(2) 0.065(3) 0.056(3) -0.010(2) 0.008(2) -0.016(2)
C14 0.073(4) 0.094(5) 0.102(5) -0.051(4) 0.036(4) -0.029(3)
C15 0.041(2) 0.0322(19) 0.032(2) 0.0067(16) 0.0194(18) 0.0112(16)
C16 0.058(3) 0.031(2) 0.038(2) 0.0006(17) 0.030(2) 0.0095(18)
C17 0.046(2) 0.0267(18) 0.028(2) -0.0064(15) 0.0198(18) -0.0041(16)
C18 0.0275(18) 0.0235(17) 0.0235(18) 0.0012(14) 0.0115(15) -0.0035(14)
C19 0.0302(19) 0.0264(17) 0.0190(17) -0.0014(14) 0.0085(16) -0.0070(14)
C20 0.0246(18) 0.0310(18) 0.0253(19) 0.0023(15) 0.0096(15) -0.0050(14)
C21 0.0262(18) 0.0302(18) 0.0240(18) 0.0019(15) 0.0092(16) 0.0009(14)
C22 0.0279(18) 0.0233(16) 0.0225(18) -0.0013(14) 0.0105(15) -0.0033(14)
C23 0.037(2) 0.032(2) 0.033(2) -0.0085(16) 0.0161(18) 0.0048(16)
C24 0.045(2) 0.032(2) 0.031(2) -0.0124(17) 0.0145(19) 0.0015(17)
C25 0.036(2) 0.0294(19) 0.0210(18) -0.0052(15) 0.0050(16) -0.0034(15)
C26 0.0289(19) 0.039(2) 0.029(2) 0.0044(17) 0.0113(17) -0.0066(16)
C27 0.037(2) 0.056(3) 0.049(3) 0.016(2) 0.000(2) 0.008(2)
C28 0.052(8) 0.064(5) 0.076(10) 0.014(5) 0.007(4) 0.019(5)
C28B 0.052(8) 0.064(5) 0.076(10) 0.014(5) 0.007(4) 0.019(5)
C29 0.045(3) 0.058(3) 0.044(3) 0.001(2) 0.020(2) 0.000(2)
C30 0.060(3) 0.050(3) 0.048(3) 0.020(2) 0.017(3) -0.001(2)
N1 0.0268(15) 0.0270(15) 0.0237(15) 0.0000(12) 0.0069(13) -0.0006(12)
N2 0.0289(16) 0.0290(16) 0.0274(16) 0.0046(13) 0.0108(14) -0.0012(12)
N3 0.0274(15) 0.0226(14) 0.0245(15) 0.0027(12) 0.0121(13) 0.0026(11)
N4 0.0270(15) 0.0258(15) 0.0242(15) 0.0017(12) 0.0117(13) 0.0007(11)
N5 0.0239(15) 0.0259(15) 0.0244(15) -0.0016(12) 0.0090(13) -0.0003(12)
N6 0.0319(16) 0.0262(15) 0.0247(16) 0.0021(12) 0.0112(14) 0.0021(12)
N7 0.0316(16) 0.0250(14) 0.0244(15) -0.0010(12) 0.0119(13) 0.0001(12)
N8 0.0270(15) 0.0216(14) 0.0208(14) -0.0019(11) 0.0103(12) -0.0025(11)
N9 0.0233(15) 0.0308(15) 0.0211(15) -0.0051(12) 0.0063(13) -0.0006(12)
N10 0.0270(15) 0.0249(15) 0.0214(15) -0.0007(12) 0.0070(13) -0.0004(12)
N11 0.107(4) 0.080(4) 0.053(3) 0.019(3) -0.010(3) -0.033(3)
O1 0.0301(14) 0.0597(18) 0.0288(15) 0.0071(13) 0.0051(12) 0.0014(13)
O2 0.0333(15) 0.0471(17) 0.0437(17) -0.0004(13) 0.0062(13) -0.0102(12)
O3 0.0315(14) 0.0562(18) 0.0274(15) -0.0080(13) 0.0025(12) -0.0053(12)
O4 0.0305(15) 0.0419(16) 0.0357(16) 0.0016(12) -0.0030(12) 0.0052(12)
B1 0.030(2) 0.033(2) 0.022(2) 0.0008(17) 0.0099(18) -0.0025(17)
B2 0.045(3) 0.034(2) 0.039(3) 0.009(2) 0.013(2) 0.000(2)
F1 0.088(3) 0.062(2) 0.031(2) -0.0165(17) -0.0018(19) 0.005(2)
F2 0.048(2) 0.055(2) 0.091(3) 0.017(2) 0.016(2) 0.0033(18)
F3 0.111(3) 0.043(2) 0.082(3) 0.0088(18) 0.074(3) 0.004(2)
F1B 0.088(3) 0.062(2) 0.031(2) -0.0165(17) -0.0018(19) 0.005(2)
F2B 0.048(2) 0.055(2) 0.091(3) 0.017(2) 0.016(2) 0.0033(18)
F3B 0.111(3) 0.043(2) 0.082(3) 0.0088(18) 0.074(3) 0.004(2)
F4 0.0699(17) 0.0346(13) 0.0658(17) 0.0062(11) 0.0429(15) 0.0062(11)
F5 0.087(2) 0.086(2) 0.0503(17) 0.0145(15) 0.0082(16) -0.0476(18)
F6 0.0546(17) 0.082(2) 0.0523(17) 0.0287(14) 0.0183(14) 0.0205(14)
F7 0.0555(17) 0.0727(19) 0.083(2) 0.0082(16) 0.0265(16) 0.0248(14)
F8 0.111(3) 0.0553(17) 0.092(2) -0.0207(16) 0.069(2) -0.0138(17)
Fe1 0.0244(3) 0.0221(3) 0.0200(3) 0.0000(2) 0.0078(2) 0.0003(2)

loop_
_atom_type_symbol
_atom_type_description
_atom_type_scat_dispersion_real
_atom_type_scat_dispersion_imag
_atom_type_scat_source
C C 0.0181 0.0091 'International Tables Vol C Tables 4.2.6.8 and 6.1.1.4'
H H 0.0000 0.0000 'International Tables Vol C Tables 4.2.6.8 and 6.1.1.4'
N N 0.0311 0.0180 'International Tables Vol C Tables 4.2.6.8 and 6.1.1.4'
O O 0.0492 0.0322 'International Tables Vol C Tables 4.2.6.8 and 6.1.1.4'
B B 0.0090 0.0039 'International Tables Vol C Tables 4.2.6.8 and 6.1.1.4'
F F 0.0727 0.0534 'International Tables Vol C Tables 4.2.6.8 and 6.1.1.4'
Fe Fe -1.1336 3.1974 'International Tables Vol C Tables 4.2.6.8 and 6.1.1.4'

loop_
_geom_angle_atom_site_label_1
_geom_angle_atom_site_label_2
_geom_angle_atom_site_label_3
_geom_angle
_geom_angle_site_symmetry_1
_geom_angle_site_symmetry_3
_geom_angle_publ_flag
N1 C1 C2 110.5(3) . . ?
N1 C1 H1 124.7 . . ?
C2 C1 H1 124.7 . . ?
C3 C2 C1 106.3(3) . . ?
C3 C2 H2 126.9 . . ?
C1 C2 H2 126.9 . . ?
N2 C3 C2 106.9(3) . . ?
N2 C3 H3 126.5 . . ?
C2 C3 H3 126.5 . . ?
N3 C4 C5 122.7(3) . . ?
N3 C4 N2 111.2(3) . . ?
C5 C4 N2 126.2(3) . . ?
C4 C5 C6 116.6(3) . . ?
C4 C5 H5 121.7 . . ?
C6 C5 H5 121.7 . . ?
C5 C6 C7 121.4(3) . . ?
C5 C6 C12 120.7(3) . . ?
C7 C6 C12 117.8(3) . . ?
C8 C7 C6 117.1(3) . . ?
C8 C7 H7 121.5 . . ?
C6 C7 H7 121.5 . . ?
N3 C8 C7 122.2(3) . . ?
N3 C8 N4 110.5(3) . . ?
C7 C8 N4 127.3(3) . . ?
N4 C9 C10 106.6(3) . . ?
N4 C9 H9 126.7 . . ?
C10 C9 H9 126.7 . . ?
C9 C10 C11 106.4(3) . . ?
C9 C10 H10 126.8 . . ?
C11 C10 H10 126.8 . . ?
N5 C11 C10 110.5(3) . . ?
N5 C11 H11 124.8 . . ?
C10 C11 H11 124.8 . . ?
O1 C12 O2 125.6(3) . . ?
O1 C12 C6 123.9(3) . . ?
O2 C12 C6 110.5(3) . . ?
O2 C13 C14 108.4(4) . . ?
O2 C13 H13A 110.0 . . ?
C14 C13 H13A 110.0 . . ?
O2 C13 H13B 110.0 . . ?
C14 C13 H13B 110.0 . . ?
H13A C13 H13B 108.4 . . ?
C13 C14 H14A 109.5 . . ?
C13 C14 H14B 109.5 . . ?
H14A C14 H14B 109.5 . . ?
C13 C14 H14C 109.5 . . ?
H14A C14 H14C 109.5 . . ?
H14B C14 H14C 109.5 . . ?
N6 C15 C16 110.6(3) . . ?
N6 C15 H15 124.7 . . ?
C16 C15 H15 124.7 . . ?
C17 C16 C15 106.4(3) . . ?
C17 C16 H16 126.8 . . ?
C15 C16 H16 126.8 . . ?
C16 C17 N7 107.2(3) . . ?
C16 C17 H17 126.4 . . ?
N7 C17 H17 126.4 . . ?
N8 C18 C19 122.2(3) . . ?
N8 C18 N7 110.2(3) . . ?
C19 C18 N7 127.6(3) . . ?
C18 C19 C20 117.1(3) . . ?
C18 C19 H19 121.5 . . ?
C20 C19 H19 121.5 . . ?
C21 C20 C19 121.4(3) . . ?
C21 C20 C26 120.5(3) . . ?
C19 C20 C26 118.1(3) . . ?
C22 C21 C20 117.0(3) . . ?
C22 C21 H21 121.5 . . ?
C20 C21 H21 121.5 . . ?
N8 C22 C21 122.6(3) . . ?
N8 C22 N9 111.2(3) . . ?
C21 C22 N9 126.1(3) . . ?
N9 C23 C24 106.6(3) . . ?
N9 C23 H23 126.7 . . ?
C24 C23 H23 126.7 . . ?
C23 C24 C25 106.3(3) . . ?
C23 C24 H24 126.8 . . ?
C25 C24 H24 126.8 . . ?
N10 C25 C24 110.8(3) . . ?
N10 C25 H25 124.6 . . ?
C24 C25 H25 124.6 . . ?
O3 C26 O4 124.9(3) . . ?
O3 C26 C20 124.1(4) . . ?
O4 C26 C20 111.0(3) . . ?
O4 C27 C28B 106.3(8) . . ?
O4 C27 C28 104.0(7) . . ?
O4 C27 H27A 111.0 . . ?
C28 C27 H27A 111.0 . . ?
O4 C27 H27B 111.0 . . ?
C28 C27 H27B 111.0 . . ?
H27A C27 H27B 109.0 . . ?
O4 C27 H27C 110.5 . . ?
C28B C27 H27C 110.5 . . ?
O4 C27 H27D 110.5 . . ?
C28B C27 H27D 110.5 . . ?
H27C C27 H27D 108.7 . . ?
C27 C28 H28A 109.5 . . ?
C27 C28 H28B 109.5 . . ?
H28A C28 H28B 109.5 . . ?
C27 C28 H28C 109.5 . . ?
H28A C28 H28C 109.5 . . ?
H28B C28 H28C 109.5 . . ?
C27 C28B H28D 109.5 . . ?
C27 C28B H28E 109.5 . . ?
H28D C28B H28E 109.5 . . ?
C27 C28B H28F 109.5 . . ?
H28D C28B H28F 109.5 . . ?
H28E C28B H28F 109.5 . . ?
C30 C29 H29A 109.5 . . ?
C30 C29 H29B 109.5 . . ?
H29A C29 H29B 109.5 . . ?
C30 C29 H29C 109.5 . . ?
H29A C29 H29C 109.5 . . ?
H29B C29 H29C 109.5 . . ?
N11 C30 C29 179.1(5) . . ?
C1 N1 N2 105.2(3) . . ?
C1 N1 Fe1 142.1(3) . . ?
N2 N1 Fe1 112.7(2) . . ?
C3 N2 N1 111.1(3) . . ?
C3 N2 C4 132.6(3) . . ?
N1 N2 C4 116.3(3) . . ?
C8 N3 C4 120.0(3) . . ?
C8 N3 Fe1 120.2(2) . . ?
C4 N3 Fe1 119.0(2) . . ?
C9 N4 N5 110.9(3) . . ?
C9 N4 C8 132.3(3) . . ?
N5 N4 C8 116.7(3) . . ?
C11 N5 N4 105.6(3) . . ?
C11 N5 Fe1 142.1(3) . . ?
N4 N5 Fe1 112.26(19) . . ?
C15 N6 N7 105.3(3) . . ?
C15 N6 Fe1 142.2(3) . . ?
N7 N6 Fe1 112.3(2) . . ?
C17 N7 N6 110.5(3) . . ?
C17 N7 C18 132.7(3) . . ?
N6 N7 C18 116.5(3) . . ?
C22 N8 C18 119.7(3) . . ?
C22 N8 Fe1 119.1(2) . . ?
C18 N8 Fe1 120.5(2) . . ?
C23 N9 N10 111.0(3) . . ?
C23 N9 C22 133.0(3) . . ?
N10 N9 C22 115.9(3) . . ?
C25 N10 N9 105.3(3) . . ?
C25 N10 Fe1 141.9(3) . . ?
N9 N10 Fe1 112.7(2) . . ?
C12 O2 C13 117.8(3) . . ?
C26 O4 C27 116.8(3) . . ?
F3B B1 F4 112.4(5) . . ?
F1 B1 F4 110.4(4) . . ?
F1 B1 F2 107.9(4) . . ?
F4 B1 F2 108.5(3) . . ?
F3B B1 F1B 109.2(6) . . ?
F4 B1 F1B 103.3(4) . . ?
F1 B1 F3 110.5(4) . . ?
F4 B1 F3 112.9(3) . . ?
F2 B1 F3 106.6(4) . . ?
F3B B1 F2B 111.4(6) . . ?
F4 B1 F2B 112.9(4) . . ?
F1B B1 F2B 107.2(6) . . ?
F5 B2 F8 112.0(4) . . ?
F5 B2 F6 112.9(4) . . ?
F8 B2 F6 109.5(4) . . ?
F5 B2 F7 107.8(4) . . ?
F8 B2 F7 106.9(4) . . ?
F6 B2 F7 107.5(4) . . ?
N8 Fe1 N3 172.87(12) . . ?
N8 Fe1 N10 80.56(11) . . ?
N3 Fe1 N10 94.27(12) . . ?
N8 Fe1 N1 94.67(12) . . ?
N3 Fe1 N1 80.45(12) . . ?
N10 Fe1 N1 91.11(12) . . ?
N8 Fe1 N6 80.16(12) . . ?
N3 Fe1 N6 105.17(12) . . ?
N10 Fe1 N6 160.53(12) . . ?
N1 Fe1 N6 93.08(12) . . ?
N8 Fe1 N5 104.90(11) . . ?
N3 Fe1 N5 80.01(11) . . ?
N10 Fe1 N5 91.54(11) . . ?
N1 Fe1 N5 160.43(12) . . ?
N6 Fe1 N5 90.84(11) . . ?

loop_
_geom_bond_atom_site_label_1
_geom_bond_atom_site_label_2
_geom_bond_distance
_geom_bond_site_symmetry_2
_geom_bond_publ_flag
C1 N1 1.330(4) . ?
C1 C2 1.399(5) . ?
C1 H1 0.9500 . ?
C2 C3 1.359(5) . ?
C2 H2 0.9500 . ?
C3 N2 1.355(4) . ?
C3 H3 0.9500 . ?
C4 N3 1.337(4) . ?
C4 C5 1.373(5) . ?
C4 N2 1.402(4) . ?
C5 C6 1.391(5) . ?
C5 H5 0.9500 . ?
C6 C7 1.396(5) . ?
C6 C12 1.500(5) . ?
C7 C8 1.372(5) . ?
C7 H7 0.9500 . ?
C8 N3 1.334(4) . ?
C8 N4 1.407(4) . ?
C9 N4 1.359(4) . ?
C9 C10 1.365(5) . ?
C9 H9 0.9500 . ?
C10 C11 1.406(5) . ?
C10 H10 0.9500 . ?
C11 N5 1.322(4) . ?
C11 H11 0.9500 . ?
C12 O1 1.200(4) . ?
C12 O2 1.336(5) . ?
C13 O2 1.452(5) . ?
C13 C14 1.477(7) . ?
C13 H13A 0.9900 . ?
C13 H13B 0.9900 . ?
C14 H14A 0.9800 . ?
C14 H14B 0.9800 . ?
C14 H14C 0.9800 . ?
C15 N6 1.324(4) . ?
C15 C16 1.409(5) . ?
C15 H15 0.9500 . ?
C16 C17 1.353(5) . ?
C16 H16 0.9500 . ?
C17 N7 1.360(4) . ?
C17 H17 0.9500 . ?
C18 N8 1.347(4) . ?
C18 C19 1.375(5) . ?
C18 N7 1.400(4) . ?
C19 C20 1.397(5) . ?
C19 H19 0.9500 . ?
C20 C21 1.388(5) . ?
C20 C26 1.495(5) . ?
C21 C22 1.379(5) . ?
C21 H21 0.9500 . ?
C22 N8 1.334(4) . ?
C22 N9 1.400(4) . ?
C23 N9 1.358(4) . ?
C23 C24 1.358(5) . ?
C23 H23 0.9500 . ?
C24 C25 1.399(5) . ?
C24 H24 0.9500 . ?
C25 N10 1.320(4) . ?
C25 H25 0.9500 . ?
C26 O3 1.200(4) . ?
C26 O4 1.329(5) . ?
C27 O4 1.463(5) . ?
C27 C28B 1.482(13) . ?
C27 C28 1.557(13) . ?
C27 H27A 0.9900 . ?
C27 H27B 0.9900 . ?
C27 H27C 0.9900 . ?
C27 H27D 0.9900 . ?
C28 H28A 0.9800 . ?
C28 H28B 0.9800 . ?
C28 H28C 0.9800 . ?
C28B H28D 0.9800 . ?
C28B H28E 0.9800 . ?
C28B H28F 0.9800 . ?
C29 C30 1.431(7) . ?
C29 H29A 0.9800 . ?
C29 H29B 0.9800 . ?
C29 H29C 0.9800 . ?
C30 N11 1.131(6) . ?
N1 N2 1.370(4) . ?
N1 Fe1 1.962(3) . ?
N3 Fe1 1.899(3) . ?
N4 N5 1.377(4) . ?
N5 Fe1 1.976(3) . ?
N6 N7 1.388(4) . ?
N6 Fe1 1.975(3) . ?
N8 Fe1 1.887(3) . ?
N9 N10 1.372(4) . ?
N10 Fe1 1.953(3) . ?
B1 F3B 1.294(10) . ?
B1 F1 1.338(6) . ?
B1 F4 1.372(5) . ?
B1 F2 1.381(6) . ?
B1 F1B 1.387(10) . ?
B1 F3 1.392(5) . ?
B1 F2B 1.401(11) . ?
B2 F5 1.355(5) . ?
B2 F8 1.366(6) . ?
B2 F6 1.377(5) . ?
B2 F7 1.393(6) . ?

loop_
_geom_torsion_atom_site_label_1
_geom_torsion_atom_site_label_2
_geom_torsion_atom_site_label_3
_geom_torsion_atom_site_label_4
_geom_torsion
_geom_torsion_site_symmetry_1
_geom_torsion_site_symmetry_2
_geom_torsion_site_symmetry_3
_geom_torsion_site_symmetry_4
_geom_torsion_publ_flag
N1 C1 C2 C3 0.2(4) . . . . ?
C1 C2 C3 N2 0.3(4) . . . . ?
N3 C4 C5 C6 0.2(5) . . . . ?
N2 C4 C5 C6 178.5(3) . . . . ?
C4 C5 C6 C7 -1.3(5) . . . . ?
C4 C5 C6 C12 -179.4(3) . . . . ?
C5 C6 C7 C8 0.6(5) . . . . ?
C12 C6 C7 C8 178.7(3) . . . . ?
C6 C7 C8 N3 1.3(5) . . . . ?
C6 C7 C8 N4 -176.7(3) . . . . ?
N4 C9 C10 C11 -0.3(4) . . . . ?
C9 C10 C11 N5 0.5(4) . . . . ?
C5 C6 C12 O1 -174.9(3) . . . . ?
C7 C6 C12 O1 7.0(5) . . . . ?
C5 C6 C12 O2 4.4(5) . . . . ?
C7 C6 C12 O2 -173.7(3) . . . . ?
N6 C15 C16 C17 0.8(4) . . . . ?
C15 C16 C17 N7 -0.7(4) . . . . ?
N8 C18 C19 C20 2.1(5) . . . . ?
N7 C18 C19 C20 -175.1(3) . . . . ?
C18 C19 C20 C21 -2.4(5) . . . . ?
C18 C19 C20 C26 174.5(3) . . . . ?
C19 C20 C21 C22 0.9(5) . . . . ?
C26 C20 C21 C22 -175.9(3) . . . . ?
C20 C21 C22 N8 0.9(5) . . . . ?
C20 C21 C22 N9 178.1(3) . . . . ?
N9 C23 C24 C25 -0.4(4) . . . . ?
C23 C24 C25 N10 -0.1(4) . . . . ?
C21 C20 C26 O3 -165.7(3) . . . . ?
C19 C20 C26 O3 17.3(5) . . . . ?
C21 C20 C26 O4 15.4(4) . . . . ?
C19 C20 C26 O4 -161.6(3) . . . . ?
C2 C1 N1 N2 -0.5(4) . . . . ?
C2 C1 N1 Fe1 178.1(3) . . . . ?
C2 C3 N2 N1 -0.7(4) . . . . ?
C2 C3 N2 C4 -178.3(4) . . . . ?
C1 N1 N2 C3 0.7(4) . . . . ?
Fe1 N1 N2 C3 -178.4(2) . . . . ?
C1 N1 N2 C4 178.8(3) . . . . ?
Fe1 N1 N2 C4 -0.3(3) . . . . ?
N3 C4 N2 C3 -178.2(4) . . . . ?
C5 C4 N2 C3 3.4(6) . . . . ?
N3 C4 N2 N1 4.3(4) . . . . ?
C5 C4 N2 N1 -174.2(3) . . . . ?
C7 C8 N3 C4 -2.4(5) . . . . ?
N4 C8 N3 C4 175.9(3) . . . . ?
C7 C8 N3 Fe1 -172.5(2) . . . . ?
N4 C8 N3 Fe1 5.8(4) . . . . ?
C5 C4 N3 C8 1.6(5) . . . . ?
N2 C4 N3 C8 -176.9(3) . . . . ?
C5 C4 N3 Fe1 171.9(3) . . . . ?
N2 C4 N3 Fe1 -6.6(4) . . . . ?
C10 C9 N4 N5 0.0(4) . . . . ?
C10 C9 N4 C8 -175.8(3) . . . . ?
N3 C8 N4 C9 173.8(3) . . . . ?
C7 C8 N4 C9 -8.0(6) . . . . ?
N3 C8 N4 N5 -1.8(4) . . . . ?
C7 C8 N4 N5 176.4(3) . . . . ?
C10 C11 N5 N4 -0.5(4) . . . . ?
C10 C11 N5 Fe1 178.4(3) . . . . ?
C9 N4 N5 C11 0.3(4) . . . . ?
C8 N4 N5 C11 176.8(3) . . . . ?
C9 N4 N5 Fe1 -179.0(2) . . . . ?
C8 N4 N5 Fe1 -2.5(3) . . . . ?
C16 C15 N6 N7 -0.6(4) . . . . ?
C16 C15 N6 Fe1 172.8(3) . . . . ?
C16 C17 N7 N6 0.4(4) . . . . ?
C16 C17 N7 C18 -173.1(3) . . . . ?
C15 N6 N7 C17 0.1(4) . . . . ?
Fe1 N6 N7 C17 -175.5(2) . . . . ?
C15 N6 N7 C18 174.8(3) . . . . ?
Fe1 N6 N7 C18 -0.8(3) . . . . ?
N8 C18 N7 C17 169.8(3) . . . . ?
C19 C18 N7 C17 -12.7(6) . . . . ?
N8 C18 N7 N6 -3.4(4) . . . . ?
C19 C18 N7 N6 174.2(3) . . . . ?
C21 C22 N8 C18 -1.2(5) . . . . ?
N9 C22 N8 C18 -178.8(3) . . . . ?
C21 C22 N8 Fe1 169.6(2) . . . . ?
N9 C22 N8 Fe1 -7.9(4) . . . . ?
C19 C18 N8 C22 -0.4(5) . . . . ?
N7 C18 N8 C22 177.3(3) . . . . ?
C19 C18 N8 Fe1 -171.1(2) . . . . ?
N7 C18 N8 Fe1 6.6(4) . . . . ?
C24 C23 N9 N10 0.8(4) . . . . ?
C24 C23 N9 C22 176.9(4) . . . . ?
N8 C22 N9 C23 -170.8(4) . . . . ?
C21 C22 N9 C23 11.7(6) . . . . ?
N8 C22 N9 N10 5.2(4) . . . . ?
C21 C22 N9 N10 -172.3(3) . . . . ?
C24 C25 N10 N9 0.6(4) . . . . ?
C24 C25 N10 Fe1 -175.2(3) . . . . ?
C23 N9 N10 C25 -0.8(4) . . . . ?
C22 N9 N10 C25 -177.7(3) . . . . ?
C23 N9 N10 Fe1 176.3(2) . . . . ?
C22 N9 N10 Fe1 -0.5(3) . . . . ?
O1 C12 O2 C13 -9.9(6) . . . . ?
C6 C12 O2 C13 170.8(3) . . . . ?
C14 C13 O2 C12 -92.5(5) . . . . ?
O3 C26 O4 C27 -4.6(5) . . . . ?
C20 C26 O4 C27 174.3(3) . . . . ?
C28B C27 O4 C26 -155.5(7) . . . . ?
C28 C27 O4 C26 173.7(6) . . . . ?
C22 N8 Fe1 N10 6.2(2) . . . . ?
C18 N8 Fe1 N10 177.0(3) . . . . ?
C22 N8 Fe1 N1 -84.2(3) . . . . ?
C18 N8 Fe1 N1 86.6(2) . . . . ?
C22 N8 Fe1 N6 -176.5(3) . . . . ?
C18 N8 Fe1 N6 -5.7(2) . . . . ?
C22 N8 Fe1 N5 95.3(3) . . . . ?
C18 N8 Fe1 N5 -94.0(2) . . . . ?
C8 N3 Fe1 N10 85.1(3) . . . . ?
C4 N3 Fe1 N10 -85.2(3) . . . . ?
C8 N3 Fe1 N1 175.5(3) . . . . ?
C4 N3 Fe1 N1 5.2(2) . . . . ?
C8 N3 Fe1 N6 -93.9(3) . . . . ?
C4 N3 Fe1 N6 95.8(3) . . . . ?
C8 N3 Fe1 N5 -5.8(2) . . . . ?
C4 N3 Fe1 N5 -176.0(3) . . . . ?
